data_7119496
loop_
_publ_author_name
'Ahmed, Basil M.'
'Mezei, Gellert'

_publ_section_title
;
 Accessing the inaccessible: discrete multinuclear coordination complexes
 and selective anion binding attainable only by tethering ligands
 together.
;
_journal_issue 6
_journal_name_full 'Chemical communications (Cambridge, England)'
_journal_page_first 1029
_journal_page_last 1032
_journal_paper_doi 10.1039/c6cc09197k
_journal_volume 53
_journal_year 2017
_chemical_formula_sum 'C8 H10 N4'
_chemical_formula_weight 162.20
_chemical_name_systematic
;
 ?
;
_space_group_crystal_system monoclinic
_space_group_IT_number 14
_space_group_name_Hall '-P 2ybc'
_space_group_name_H-M_alt 'P 1 21/c 1'
_symmetry_space_group_name_Hall '-P 2ybc'
_symmetry_space_group_name_H-M 'P 1 21/c 1'
_atom_sites_solution_hydrogens mixed
_audit_creation_method SHELXL-2013
_audit_update_record
;
2016-10-06 deposited with the CCDC.
2016-11-30 downloaded from the CCDC.
;
_cell_angle_alpha 90
_cell_angle_beta 94.0417(8)
_cell_angle_gamma 90
_cell_formula_units_Z 2
_cell_length_a 5.57982(8)
_cell_length_b 4.79015(7)
_cell_length_c 15.1644(2)
_cell_measurement_reflns_used 3879
_cell_measurement_temperature 297(2)
_cell_measurement_theta_max 26.76
_cell_measurement_theta_min 2.69
_cell_volume 404.309(10)
_computing_cell_refinement 'Bruker SAINT'
_computing_data_collection 'Bruker APEX2'
_computing_data_reduction 'Bruker SAINT'
_computing_molecular_graphics 'Bruker SHELXTL'
_computing_publication_material 'Bruker SHELXTL'
_computing_structure_refinement 'SHELXL-2014 (Sheldrick 2014)'
_computing_structure_solution 'SHELXS-97 (Sheldrick 2008)'
_diffrn_ambient_temperature 297(2)
_diffrn_measured_fraction_theta_full 0.999
_diffrn_measured_fraction_theta_max 0.999
_diffrn_measurement_device_type 'Bruker APEX-II CCD'
_diffrn_measurement_method '\f and \w scans'
_diffrn_radiation_type MoK\a
_diffrn_radiation_wavelength 0.71073
_diffrn_reflns_av_R_equivalents 0.0215
_diffrn_reflns_av_unetI/netI 0.0132
_diffrn_reflns_Laue_measured_fraction_full 0.999
_diffrn_reflns_Laue_measured_fraction_max 0.999
_diffrn_reflns_limit_h_max 7
_diffrn_reflns_limit_h_min -7
_diffrn_reflns_limit_k_max 6
_diffrn_reflns_limit_k_min -6
_diffrn_reflns_limit_l_max 20
_diffrn_reflns_limit_l_min -20
_diffrn_reflns_number 9615
_diffrn_reflns_point_group_measured_fraction_full 0.999
_diffrn_reflns_point_group_measured_fraction_max 0.999
_diffrn_reflns_theta_full 25.242
_diffrn_reflns_theta_max 28.415
_diffrn_reflns_theta_min 2.693
_exptl_absorpt_coefficient_mu 0.087
_exptl_absorpt_correction_T_max 0.7457
_exptl_absorpt_correction_T_min 0.6969
_exptl_absorpt_correction_type multi-scan
_exptl_absorpt_process_details sadabs
_exptl_crystal_colour colourless
_exptl_crystal_density_diffrn 1.332
_exptl_crystal_description plate
_exptl_crystal_F_000 172
_exptl_crystal_recrystallization_method 'Re-crystallisation from solvent: water, ethanol'
_exptl_crystal_size_max 0.450
_exptl_crystal_size_mid 0.200
_exptl_crystal_size_min 0.050
_refine_diff_density_max 0.185
_refine_diff_density_min -0.165
_refine_diff_density_rms 0.035
_refine_ls_extinction_method none
_refine_ls_goodness_of_fit_ref 1.050
_refine_ls_hydrogen_treatment mixed
_refine_ls_matrix_type full
_refine_ls_number_parameters 58
_refine_ls_number_reflns 1021
_refine_ls_number_restraints 0
_refine_ls_restrained_S_all 1.050
_refine_ls_R_factor_all 0.0472
_refine_ls_R_factor_gt 0.0379
_refine_ls_shift/su_max 0.000
_refine_ls_shift/su_mean 0.000
_refine_ls_structure_factor_coef Fsqd
_refine_ls_weighting_details
;
 w=1/[\s^2^(Fo^2^)+(0.0480P)^2^+0.1015P]
 where P=(Fo^2^+2Fc^2^)/3
;
_refine_ls_weighting_scheme calc
_refine_ls_wR_factor_gt 0.0966
_refine_ls_wR_factor_ref 0.1027
_reflns_Friedel_coverage 0.000
_reflns_number_gt 844
_reflns_number_total 1021
_reflns_threshold_expression 'I > 2\s(I)'
_cod_data_source_file c6cc09197k2.cif
_cod_data_source_block LH2
_cod_original_cell_volume 404.310(10)
_cod_database_code 7119496
_shelx_space_group_comment
;
The symmetry employed for this shelxl refinement is uniquely defined
by the following loop, which should always be used as a source of
symmetry information in preference to the above space-group names.
They are only intended as comments.
;
_shelx_estimated_absorpt_t_min 0.962
_shelx_estimated_absorpt_t_max 0.996
_shelxl_version_number 2013-2

loop_
_space_group_symop_operation_xyz
'x, y, z'
'-x, y+1/2, -z+1/2'
'-x, -y, -z'
'x, -y-1/2, z-1/2'

loop_
_atom_site_label
_atom_site_type_symbol
_atom_site_fract_x
_atom_site_fract_y
_atom_site_fract_z
_atom_site_U_iso_or_equiv
_atom_site_adp_type
_atom_site_occupancy
_atom_site_site_symmetry_order
_atom_site_calc_flag
_atom_site_refinement_flags_posn
_atom_site_refinement_flags_adp
N1 N 0.94868(17) 0.2167(2) 0.33138(6) 0.0330(3) Uani 1 1 d . .
N2 N 0.78558(18) 0.0338(2) 0.29446(6) 0.0343(3) Uani 1 1 d . .
H2N H 0.828(2) -0.078(3) 0.2519(9) 0.041 Uiso 1 1 d . U
C1 C 0.5793(2) 0.0393(3) 0.33376(8) 0.0388(3) Uani 1 1 d . .
H1 H 0.4440 -0.0692 0.3193 0.047 Uiso 1 1 calc R U
C2 C 0.6049(2) 0.2352(3) 0.39948(8) 0.0399(3) Uani 1 1 d . .
H2 H 0.4913 0.2871 0.4384 0.048 Uiso 1 1 calc R U
C3 C 0.8377(2) 0.3408(2) 0.39582(7) 0.0306(3) Uani 1 1 d . .
C4 C 0.9656(2) 0.5551(2) 0.45354(7) 0.0355(3) Uani 1 1 d . .
H4A H 0.8629 0.7173 0.4577 0.043 Uiso 1 1 calc R U
H4B H 1.1099 0.6138 0.4265 0.043 Uiso 1 1 calc R U

loop_
_atom_site_aniso_label
_atom_site_aniso_U_11
_atom_site_aniso_U_22
_atom_site_aniso_U_33
_atom_site_aniso_U_23
_atom_site_aniso_U_13
_atom_site_aniso_U_12
N1 0.0351(5) 0.0367(5) 0.0277(5) 0.0008(4) 0.0043(4) -0.0007(4)
N2 0.0393(5) 0.0356(6) 0.0279(5) -0.0036(4) 0.0024(4) 0.0017(4)
C1 0.0345(6) 0.0422(7) 0.0394(6) -0.0019(5) 0.0010(5) -0.0017(5)
C2 0.0348(6) 0.0462(7) 0.0396(6) -0.0063(5) 0.0096(5) 0.0025(5)
C3 0.0358(6) 0.0308(6) 0.0252(5) 0.0025(4) 0.0021(4) 0.0034(5)
C4 0.0446(6) 0.0314(6) 0.0301(6) 0.0012(5) 0.0000(5) -0.0006(5)

loop_
_atom_type_symbol
_atom_type_description
_atom_type_scat_dispersion_real
_atom_type_scat_dispersion_imag
_atom_type_scat_source
C C 0.0033 0.0016 'International Tables Vol C Tables 4.2.6.8 and 6.1.1.4'
H H 0.0000 0.0000 'International Tables Vol C Tables 4.2.6.8 and 6.1.1.4'
N N 0.0061 0.0033 'International Tables Vol C Tables 4.2.6.8 and 6.1.1.4'

loop_
_geom_angle_atom_site_label_1
_geom_angle_atom_site_label_2
_geom_angle_atom_site_label_3
_geom_angle
_geom_angle_site_symmetry_3
C3 N1 N2 104.96(9) .
C1 N2 N1 112.22(10) .
N2 C1 C2 106.87(11) .
C1 C2 C3 105.57(11) .
N1 C3 C2 110.38(10) .
N1 C3 C4 120.50(10) .
C2 C3 C4 129.09(11) .
C3 C4 C4 112.38(12) 3_766

loop_
_geom_bond_atom_site_label_1
_geom_bond_atom_site_label_2
_geom_bond_distance
_geom_bond_site_symmetry_2
N1 C3 1.3330(15) .
N1 N2 1.3556(14) .
N2 C1 1.3331(16) .
C1 C2 1.3689(18) .
C2 C3 1.3992(17) .
C3 C4 1.4969(15) .
C4 C4 1.528(2) 3_766
